data_1535070
loop_
_publ_author_name
'Belokoneva, E.L.'
'Dorokhova, G.I.'
'Sokolova, N.V.'

_publ_section_title
;
 Crystal structure of natural Na, Ca-scapolite - an intermediate member of
 the maryalite-meyonite family
;
_journal_name_full Kristallografiya
_journal_page_first 1459
_journal_page_last 1464
_journal_volume 36
_journal_year 1991
_chemical_formula_sum 'Al4 Ca1.68 Cl0.49 K0.18 Na1.96 O24 Si8'
_chemical_name_systematic
;
(Na1.96 Ca1.68 K0.18) (Al4 Si8 O24) Cl0.49 (C O3)0.23 (S O4)0.11
;
_space_group_IT_number 86
_symmetry_space_group_name_Hall '-P 4bc'
_symmetry_space_group_name_H-M 'P 42/n :2'
_cell_angle_alpha 90
_cell_angle_beta 90
_cell_angle_gamma 90
_cell_formula_units_Z 2
_cell_length_a 12.12
_cell_length_b 12.12
_cell_length_c 7.587
_cell_volume 1114.488
_citation_journal_id_ASTM KRISAJ
_cod_data_source_file Belokoneva_KRISAJ_1991_1216.cif
_cod_data_source_block Al4Ca1.68Cl0.49K0.18Na1.96O24Si8
_cod_database_code 1535070

loop_
_symmetry_equiv_pos_as_xyz
x,y,z
-y,x+1/2,z+1/2
-x+1/2,-y+1/2,z
y+1/2,-x,z+1/2
-x,-y,-z
y,-x-1/2,-z-1/2
x-1/2,y-1/2,-z
-y-1/2,x,-z-1/2

loop_
_atom_site_label
_atom_site_type_symbol
_atom_site_fract_x
_atom_site_fract_y
_atom_site_fract_z
_atom_site_occupancy
_atom_site_U_iso_or_equiv
Cl1 Cl-1 0.25 0.25 0.25 0.49 0.0
Na1 Na+1 0.5357 0.6118 0.7637 0.472 0.0
O2 O-2 0.1253 0.9411 0.2621 1 0.0
O4 O-2 0.0963 0.7945 0.966 1 0.0
K2 K+1 0.067 0.15 0.254 0.002 0.0
O5 O-2 0.6176 0.5196 0.0784 1 0.0
Si1 Si+4 0.6593 0.5889 0.2472 1 0.0
Na2 Na+1 0.067 0.15 0.254 0.018 0.0
Ca2 Ca+2 0.067 0.15 0.254 0.016 0.0
Ca1 Ca+2 0.5357 0.6118 0.7637 0.404 0.0
Si2 Si+4 0.0862 0.6627 0.9613 1 0.0
O1 O-2 0.6007 0.7082 0.2528 1 0.0
K1 K+1 0.5357 0.6118 0.7637 0.043 0.0
O3 O-2 0.1904 0.6 0.0464 1 0.0
Al1 Al+3 0.1658 0.9094 0.0485 1 0.0
O6 O-2 0.9786 0.6204 0.0762 1 0.0
